data_2209362
loop_
_publ_author_name
'Fowkes, Adrian'
'Harrison, William T. A.'

_publ_section_title
;
 Bis(homopiperazinium)
 diaquapentakis(nitrato-\k^2^<i>O</i>,<i>O</i>')lanthanate(III)
 dinitrate
;
_journal_coeditor_code XU2043
_journal_issue 6
_journal_name_full 'Acta Crystallographica Section E'
_journal_page_first m1301
_journal_page_last m1303
_journal_paper_doi 10.1107/S1600536806017235
_journal_volume 62
_journal_year 2006
_chemical_formula_iupac '(C5 H14 N2)2 [La (N O3)5 (H2 O)2] (N O3)2'
_chemical_formula_moiety '2C5 H14 N2 2+, H4 La N5 O17 2-, 2N O3 -'
_chemical_formula_sum 'C10 H32 La N11 O23'
_chemical_formula_weight 813.38
_chemical_name_common
;
Bis(homopiperazinium) diaquapentakis(nitrato-\k^2^O,O')lanthanum(III)
dinitrate
;
_chemical_name_systematic
;
Bis(1,4-diazoniacycloheptane) diaquapentakis(nitrato-\k^2^O,O')lanthanum(III)
dinitrate ?
;
_space_group_IT_number 15
_symmetry_cell_setting monoclinic
_symmetry_space_group_name_Hall '-C 2yc'
_symmetry_space_group_name_H-M 'C 1 2/c 1'
_atom_sites_solution_hydrogens 'difmap (O-H) and geom (others)'
_atom_sites_solution_primary direct
_atom_sites_solution_secondary difmap
_audit_creation_method SHELXL-97
_cell_angle_alpha 90.00
_cell_angle_beta 105.7800(10)
_cell_angle_gamma 90.00
_cell_formula_units_Z 4
_cell_length_a 17.2458(5)
_cell_length_b 12.8660(4)
_cell_length_c 13.4908(4)
_cell_measurement_reflns_used 9327
_cell_measurement_temperature 293(2)
_cell_measurement_theta_max 32.5
_cell_measurement_theta_min 2.0
_cell_volume 2880.59(15)
_computing_cell_refinement 'SAINT-Plus (Bruker, 1999)'
_computing_data_collection 'SMART (Bruker, 1999)'
_computing_data_reduction SAINT-Plus
_computing_molecular_graphics 'ORTEP-3 (Farrugia, 1997)'
_computing_publication_material SHELXL97
_computing_structure_refinement 'SHELXL97 (Sheldrick, 1997)'
_computing_structure_solution 'SHELXS97 (Sheldrick, 1997)'
_diffrn_ambient_temperature 293(2)
_diffrn_measured_fraction_theta_full 0.99
_diffrn_measured_fraction_theta_max 0.99
_diffrn_measurement_device_type 'Bruker SMART 1000 CCD'
_diffrn_measurement_method \w
_diffrn_radiation_monochromator graphite
_diffrn_radiation_source 'fine-focus sealed tube'
_diffrn_radiation_type MoK\a
_diffrn_radiation_wavelength 0.71073
_diffrn_reflns_av_R_equivalents 0.024
_diffrn_reflns_av_sigmaI/netI 0.028
_diffrn_reflns_limit_h_max 26
_diffrn_reflns_limit_h_min -26
_diffrn_reflns_limit_k_max 14
_diffrn_reflns_limit_k_min -19
_diffrn_reflns_limit_l_max 20
_diffrn_reflns_limit_l_min -20
_diffrn_reflns_number 16827
_diffrn_reflns_theta_full 32.5
_diffrn_reflns_theta_max 32.5
_diffrn_reflns_theta_min 2.0
_diffrn_standards_interval_count 0
_diffrn_standards_interval_time 0
_diffrn_standards_number 0
_exptl_absorpt_coefficient_mu 1.597
_exptl_absorpt_correction_T_max 0.870
_exptl_absorpt_correction_T_min 0.568
_exptl_absorpt_correction_type multi-scan
_exptl_absorpt_process_details '(SADABS; Bruker, 1999)'
_exptl_crystal_colour colourless
_exptl_crystal_density_diffrn 1.876
_exptl_crystal_density_method 'not measured'
_exptl_crystal_description slab
_exptl_crystal_F_000 1640
_exptl_crystal_size_max 0.40
_exptl_crystal_size_mid 0.24
_exptl_crystal_size_min 0.09
_refine_diff_density_max 0.97
_refine_diff_density_min -0.79
_refine_ls_extinction_method none
_refine_ls_goodness_of_fit_ref 1.003
_refine_ls_hydrogen_treatment mixed
_refine_ls_matrix_type full
_refine_ls_number_parameters 211
_refine_ls_number_reflns 5192
_refine_ls_number_restraints 0
_refine_ls_restrained_S_all 1.003
_refine_ls_R_factor_all 0.030
_refine_ls_R_factor_gt 0.025
_refine_ls_shift/su_max 0.002
_refine_ls_shift/su_mean 0.000
_refine_ls_structure_factor_coef Fsqd
_refine_ls_weighting_details 'calc w=1/[\s^2^(Fo^2^)+(0.0369P)^2^] where P=(Fo^2^+2Fc^2^)/3'
_refine_ls_weighting_scheme calc
_refine_ls_wR_factor_gt 0.060
_refine_ls_wR_factor_ref 0.062
_reflns_number_gt 4634
_reflns_number_total 5192
_reflns_threshold_expression I>2\s(I)
_cod_data_source_file xu2043.cif
_cod_data_source_block I
_cod_original_sg_symbol_H-M 'C 2/c'
_cod_database_code 2209362
_cod_database_fobs_code 2209362

loop_
_symmetry_equiv_pos_as_xyz
'x, y, z'
'-x, y, -z+1/2'
'x+1/2, y+1/2, z'
'-x+1/2, y+1/2, -z+1/2'
'-x, -y, -z'
'x, -y, z-1/2'
'-x+1/2, -y+1/2, -z'
'x+1/2, -y+1/2, z-1/2'

loop_
_atom_site_type_symbol
_atom_site_label
_atom_site_fract_x
_atom_site_fract_y
_atom_site_fract_z
_atom_site_U_iso_or_equiv
_atom_site_adp_type
_atom_site_calc_flag
_atom_site_refinement_flags
_atom_site_occupancy
La La1 0.0000 0.589697(10) 0.2500 0.01899(4) Uani d S 1
N N4 0.14572(9) 0.53102(13) 0.43198(12) 0.0315(3) Uani d . 1
O O1 0.07532(8) 0.50627(11) 0.43465(10) 0.0339(3) Uani d . 1
O O2 0.15348(8) 0.56177(12) 0.34585(10) 0.0363(3) Uani d . 1
O O3 0.20254(10) 0.52783(16) 0.50843(13) 0.0609(5) Uani d . 1
N N5 0.09740(10) 0.78175(12) 0.35558(11) 0.0333(3) Uani d . 1
O O4 0.08949(9) 0.76256(11) 0.26240(9) 0.0367(3) Uani d . 1
O O5 0.06011(8) 0.72372(10) 0.40356(9) 0.0308(3) Uani d . 1
O O6 0.13956(15) 0.85228(16) 0.40015(13) 0.0792(7) Uani d . 1
N N6 0.0000 0.34742(17) 0.2500 0.0313(4) Uani d S 1
O O7 0.05025(9) 0.39674(10) 0.21651(12) 0.0357(3) Uani d . 1
O O8 0.0000 0.25002(16) 0.2500 0.0495(6) Uani d S 1
O O9 0.08881(8) 0.60093(11) 0.12251(9) 0.0262(2) Uani d . 1
H H91 0.0813(13) 0.5617(18) 0.0762(18) 0.031 Uiso d . 1
H H92 0.0838(13) 0.6601(19) 0.0959(17) 0.031 Uiso d . 1
N N1 0.09602(10) 0.18968(13) 0.10566(12) 0.0339(3) Uani d . 1
H H1A 0.0709 0.2210 0.1480 0.041 Uiso calc R 1
H H1B 0.0757 0.2165 0.0423 0.041 Uiso calc R 1
N N2 0.23276(10) 0.11081(14) 0.30716(13) 0.0355(4) Uani d . 1
H H2A 0.2865 0.1013 0.3267 0.043 Uiso calc R 1
H H2B 0.2164 0.1134 0.3650 0.043 Uiso calc R 1
C C1 0.07662(14) 0.07671(17) 0.10186(16) 0.0392(4) Uani d . 1
H H1C 0.1011 0.0430 0.0535 0.047 Uiso calc R 1
H H1D 0.0187 0.0681 0.0763 0.047 Uiso calc R 1
C C2 0.10535(12) 0.02359(17) 0.20505(16) 0.0374(4) Uani d . 1
H H2C 0.0834 -0.0463 0.1987 0.045 Uiso calc R 1
H H2D 0.0835 0.0606 0.2540 0.045 Uiso calc R 1
C C3 0.19600(12) 0.01657(16) 0.24868(16) 0.0355(4) Uani d . 1
H H3A 0.2086 -0.0433 0.2939 0.043 Uiso calc R 1
H H3B 0.2202 0.0054 0.1925 0.043 Uiso calc R 1
C C4 0.21694(13) 0.21552(16) 0.25651(15) 0.0382(4) Uani d . 1
H H4A 0.2670 0.2543 0.2739 0.046 Uiso calc R 1
H H4B 0.1794 0.2524 0.2859 0.046 Uiso calc R 1
C C5 0.18364(12) 0.21604(16) 0.14100(15) 0.0363(4) Uani d . 1
H H5A 0.1918 0.2844 0.1152 0.044 Uiso calc R 1
H H5B 0.2135 0.1664 0.1117 0.044 Uiso calc R 1
N N7 0.12793(11) 0.80286(16) -0.01623(13) 0.0422(4) Uani d . 1
O O10 0.1615(2) 0.7241(2) -0.0376(2) 0.1139(12) Uani d . 1
O O11 0.13743(14) 0.88747(15) -0.05498(17) 0.0651(6) Uani d . 1
O O12 0.08566(15) 0.79433(16) 0.04290(19) 0.0805(7) Uani d . 1

loop_
_atom_site_aniso_label
_atom_site_aniso_U_11
_atom_site_aniso_U_22
_atom_site_aniso_U_33
_atom_site_aniso_U_12
_atom_site_aniso_U_13
_atom_site_aniso_U_23
La1 0.01944(6) 0.02038(7) 0.01708(6) 0.000 0.00484(4) 0.000
N4 0.0255(7) 0.0354(9) 0.0301(7) 0.0002(6) 0.0014(5) 0.0080(6)
O1 0.0279(6) 0.0412(8) 0.0323(6) -0.0002(6) 0.0075(5) 0.0128(6)
O2 0.0271(6) 0.0510(9) 0.0319(6) 0.0004(6) 0.0100(5) 0.0086(6)
O3 0.0400(9) 0.0812(14) 0.0452(9) -0.0110(9) -0.0161(7) 0.0229(9)
N5 0.0442(9) 0.0305(8) 0.0249(6) -0.0137(7) 0.0090(6) -0.0031(6)
O4 0.0540(8) 0.0357(7) 0.0226(5) -0.0117(6) 0.0141(5) -0.0023(5)
O5 0.0385(7) 0.0318(7) 0.0242(5) -0.0106(6) 0.0121(5) -0.0038(5)
O6 0.1314(19) 0.0706(13) 0.0381(8) -0.0730(14) 0.0272(10) -0.0199(9)
N6 0.0340(11) 0.0245(10) 0.0379(11) 0.000 0.0140(9) 0.000
O7 0.0358(7) 0.0296(7) 0.0473(8) 0.0002(5) 0.0211(6) 0.0054(6)
O8 0.0635(14) 0.0211(10) 0.0784(16) 0.000 0.0440(13) 0.000
O9 0.0293(6) 0.0295(7) 0.0214(5) 0.0000(5) 0.0096(5) -0.0027(5)
N1 0.0394(8) 0.0374(9) 0.0239(6) 0.0124(7) 0.0065(6) 0.0044(6)
N2 0.0260(7) 0.0480(10) 0.0300(7) 0.0019(7) 0.0034(6) 0.0098(7)
C1 0.0393(10) 0.0423(12) 0.0312(9) 0.0004(8) 0.0013(8) -0.0025(8)
C2 0.0345(9) 0.0384(11) 0.0384(9) -0.0047(8) 0.0083(8) 0.0056(8)
C3 0.0348(9) 0.0326(10) 0.0404(9) 0.0067(8) 0.0124(8) 0.0113(8)
C4 0.0376(10) 0.0359(11) 0.0374(9) -0.0026(8) 0.0037(8) 0.0022(8)
C5 0.0391(10) 0.0356(10) 0.0370(9) 0.0029(8) 0.0153(8) 0.0101(8)
N7 0.0451(9) 0.0487(11) 0.0360(8) 0.0017(8) 0.0167(7) 0.0105(8)
O10 0.174(3) 0.0730(17) 0.140(3) 0.0222(18) 0.119(2) 0.0206(16)
O11 0.0918(15) 0.0487(10) 0.0728(13) 0.0027(10) 0.0528(12) 0.0167(9)
O12 0.1119(17) 0.0625(13) 0.0973(16) 0.0236(12) 0.0797(15) 0.0343(11)

loop_
_atom_type_symbol
_atom_type_description
_atom_type_scat_dispersion_real
_atom_type_scat_dispersion_imag
_atom_type_scat_source
C C 0.0033 0.0016 'International Tables Vol C Tables 4.2.6.8 and 6.1.1.4'
H H 0.0000 0.0000 'International Tables Vol C Tables 4.2.6.8 and 6.1.1.4'
N N 0.0061 0.0033 'International Tables Vol C Tables 4.2.6.8 and 6.1.1.4'
O O 0.0106 0.0060 'International Tables Vol C Tables 4.2.6.8 and 6.1.1.4'
La La -0.2871 2.4523 'International Tables Vol C Tables 4.2.6.8 and 6.1.1.4'

loop_
_geom_angle_atom_site_label_1
_geom_angle_atom_site_label_2
_geom_angle_atom_site_label_3
_geom_angle_site_symmetry_1
_geom_angle_site_symmetry_3
_geom_angle
O9 La1 O9 2 . 173.63(6)
O9 La1 O2 2 2 68.80(4)
O9 La1 O2 . 2 112.14(4)
O9 La1 O2 2 . 112.14(4)
O9 La1 O2 . . 68.80(4)
O2 La1 O2 2 . 164.33(7)
O9 La1 O5 2 . 68.05(4)
O9 La1 O5 . . 107.59(4)
O2 La1 O5 2 . 126.38(4)
O2 La1 O5 . . 65.32(4)
O9 La1 O5 2 2 107.59(4)
O9 La1 O5 . 2 68.05(4)
O2 La1 O5 2 2 65.32(4)
O2 La1 O5 . 2 126.38(4)
O5 La1 O5 . 2 99.83(6)
O9 La1 O4 2 . 110.16(4)
O9 La1 O4 . . 64.10(4)
O2 La1 O4 2 . 128.81(5)
O2 La1 O4 . . 66.36(5)
O5 La1 O4 . . 47.45(4)
O5 La1 O4 2 . 67.05(4)
O9 La1 O4 2 2 64.10(4)
O9 La1 O4 . 2 110.16(4)
O2 La1 O4 2 2 66.36(5)
O2 La1 O4 . 2 128.81(5)
O5 La1 O4 . 2 67.05(4)
O5 La1 O4 2 2 47.45(4)
O4 La1 O4 . 2 68.22(6)
O9 La1 O1 2 2 114.24(4)
O9 La1 O1 . 2 68.51(4)
O2 La1 O1 2 2 47.62(4)
O2 La1 O1 . 2 124.45(4)
O5 La1 O1 . 2 163.32(5)
O5 La1 O1 2 2 63.53(4)
O4 La1 O1 . 2 120.72(4)
O4 La1 O1 2 2 98.49(4)
O9 La1 O1 2 . 68.51(4)
O9 La1 O1 . . 114.24(4)
O2 La1 O1 2 . 124.45(4)
O2 La1 O1 . . 47.62(4)
O5 La1 O1 . . 63.53(4)
O5 La1 O1 2 . 163.32(5)
O4 La1 O1 . . 98.49(4)
O4 La1 O1 2 . 120.72(4)
O1 La1 O1 2 . 133.13(6)
O9 La1 O7 2 2 70.59(4)
O9 La1 O7 . 2 115.74(4)
O2 La1 O7 2 2 68.44(5)
O2 La1 O7 . 2 96.75(5)
O5 La1 O7 . 2 122.37(4)
O5 La1 O7 2 2 130.19(5)
O4 La1 O7 . 2 162.41(5)
O4 La1 O7 2 2 124.40(4)
O1 La1 O7 2 2 72.17(5)
O1 La1 O7 . 2 64.97(5)
O9 La1 O7 2 . 115.74(4)
O9 La1 O7 . . 70.59(4)
O2 La1 O7 2 . 96.75(5)
O2 La1 O7 . . 68.44(5)
O5 La1 O7 . . 130.19(5)
O5 La1 O7 2 . 122.37(4)
O4 La1 O7 . . 124.40(4)
O4 La1 O7 2 . 162.41(5)
O1 La1 O7 2 . 64.97(5)
O1 La1 O7 . . 72.17(5)
O7 La1 O7 2 . 47.05(6)
O3 N4 O1 . . 121.74(16)
O3 N4 O2 . . 121.77(17)
O1 N4 O2 . . 116.47(14)
N4 O1 La1 . . 95.65(9)
N4 O2 La1 . . 98.62(10)
O6 N5 O4 . . 122.11(16)
O6 N5 O5 . . 120.28(15)
O4 N5 O5 . . 117.61(14)
N5 O4 La1 . . 97.45(10)
N5 O5 La1 . . 97.31(9)
O8 N6 O7 . . 120.42(11)
O8 N6 O7 . 2 120.42(11)
O7 N6 O7 . 2 119.2(2)
N6 O7 La1 . . 96.89(11)
La1 O9 H91 . . 119.4(17)
La1 O9 H92 . . 108.9(15)
H91 O9 H92 . . 106(2)
C1 N1 C5 . . 115.51(16)
C1 N1 H1A . . 108.4
C5 N1 H1A . . 108.4
C1 N1 H1B . . 108.4
C5 N1 H1B . . 108.4
H1A N1 H1B . . 107.5
C3 N2 C4 . . 119.36(15)
C3 N2 H2A . . 107.5
C4 N2 H2A . . 107.5
C3 N2 H2B . . 107.5
C4 N2 H2B . . 107.5
H2A N2 H2B . . 107.0
N1 C1 C2 . . 113.34(16)
N1 C1 H1C . . 108.9
C2 C1 H1C . . 108.9
N1 C1 H1D . . 108.9
C2 C1 H1D . . 108.9
H1C C1 H1D . . 107.7
C1 C2 C3 . . 115.50(17)
C1 C2 H2C . . 108.4
C3 C2 H2C . . 108.4
C1 C2 H2D . . 108.4
C3 C2 H2D . . 108.4
H2C C2 H2D . . 107.5
N2 C3 C2 . . 113.72(16)
N2 C3 H3A . . 108.8
C2 C3 H3A . . 108.8
N2 C3 H3B . . 108.8
C2 C3 H3B . . 108.8
H3A C3 H3B . . 107.7
N2 C4 C5 . . 116.45(17)
N2 C4 H4A . . 108.2
C5 C4 H4A . . 108.2
N2 C4 H4B . . 108.2
C5 C4 H4B . . 108.2
H4A C4 H4B . . 107.3
N1 C5 C4 . . 113.38(15)
N1 C5 H5A . . 108.9
C4 C5 H5A . . 108.9
N1 C5 H5B . . 108.9
C4 C5 H5B . . 108.9
H5A C5 H5B . . 107.7
O12 N7 O11 . . 121.7(2)
O12 N7 O10 . . 118.5(2)
O11 N7 O10 . . 119.8(2)

loop_
_geom_bond_atom_site_label_1
_geom_bond_atom_site_label_2
_geom_bond_site_symmetry_2
_geom_bond_distance
_geom_bond_publ_flag
La1 O1 2 2.6990(12) ?
La1 O1 . 2.6990(12) y
La1 O2 2 2.6355(13) ?
La1 O2 . 2.6355(13) y
La1 O4 . 2.6863(14) y
La1 O4 2 2.6863(14) ?
La1 O5 . 2.6780(12) y
La1 O5 2 2.6780(12) ?
La1 O7 2 2.7076(13) ?
La1 O7 . 2.7076(13) y
La1 O9 2 2.5996(12) ?
La1 O9 . 2.5996(12) y
N4 O3 . 1.215(2) ?
N4 O1 . 1.2651(19) ?
N4 O2 . 1.2686(19) ?
N5 O6 . 1.215(2) ?
N5 O4 . 1.2516(18) ?
N5 O5 . 1.2713(18) ?
N6 O8 . 1.253(3) ?
N6 O7 . 1.2533(17) ?
N6 O7 2 1.2532(17) ?
O9 H91 . 0.79(2) ?
O9 H92 . 0.84(2) ?
N1 C1 . 1.489(3) ?
N1 C5 . 1.495(3) ?
N1 H1A . 0.9000 ?
N1 H1B . 0.9000 ?
N2 C3 . 1.491(3) ?
N2 C4 . 1.502(3) ?
N2 H2A . 0.9000 ?
N2 H2B . 0.9000 ?
C1 C2 . 1.508(3) ?
C1 H1C . 0.9700 ?
C1 H1D . 0.9700 ?
C2 C3 . 1.516(3) ?
C2 H2C . 0.9700 ?
C2 H2D . 0.9700 ?
C3 H3A . 0.9700 ?
C3 H3B . 0.9700 ?
C4 C5 . 1.507(3) ?
C4 H4A . 0.9700 ?
C4 H4B . 0.9700 ?
C5 H5A . 0.9700 ?
C5 H5B . 0.9700 ?
N7 O12 . 1.223(2) ?
N7 O11 . 1.238(2) ?
N7 O10 . 1.238(3) ?

loop_
_geom_hbond_atom_site_label_D
_geom_hbond_atom_site_label_H
_geom_hbond_atom_site_label_A
_geom_hbond_site_symmetry_A
_geom_hbond_distance_DH
_geom_hbond_distance_HA
_geom_hbond_distance_DA
_geom_hbond_angle_DHA
O9 H91 O1 6_565 0.79(2) 2.08(2) 2.8388(17) 163(2)
O9 H92 O12 . 0.84(2) 1.87(2) 2.705(2) 173(2)
N1 H1A O8 . 0.90 2.11 2.9817(17) 163
N1 H1B O5 6_565 0.90 1.97 2.8531(19) 165
N2 H2A O9 4_545 0.90 2.07 2.966(2) 172
N2 H2B O11 6_566 0.90 1.95 2.797(2) 155

loop_
_geom_torsion_atom_site_label_1
_geom_torsion_atom_site_label_2
_geom_torsion_atom_site_label_3
_geom_torsion_atom_site_label_4
_geom_torsion_site_symmetry_1
_geom_torsion
_geom_torsion_publ_flag
O3 N4 O1 La1 . 165.63(19) ?
O2 N4 O1 La1 . -12.69(18) ?
O9 La1 O1 N4 2 -147.79(12) ?
O9 La1 O1 N4 . 25.97(12) ?
O2 La1 O1 N4 2 170.05(10) ?
O2 La1 O1 N4 . 7.36(10) ?
O5 La1 O1 N4 . -72.44(11) ?
O5 La1 O1 N4 2 -68.28(18) ?
O4 La1 O1 N4 . -39.39(12) ?
O4 La1 O1 N4 2 -109.04(11) ?
O1 La1 O1 N4 2 108.57(11) ?
O7 La1 O1 N4 2 134.35(12) ?
O7 La1 O1 N4 . 84.12(11) ?
O3 N4 O2 La1 . -165.23(18) ?
O1 N4 O2 La1 . 13.09(18) ?
O9 La1 O2 N4 2 17.58(13) ?
O9 La1 O2 N4 . -169.21(13) ?
O2 La1 O2 N4 2 -72.69(11) ?
O5 La1 O2 N4 . 68.44(11) ?
O5 La1 O2 N4 2 152.40(11) ?
O4 La1 O2 N4 . 120.76(12) ?
O4 La1 O2 N4 2 91.44(12) ?
O1 La1 O2 N4 2 -127.15(11) ?
O1 La1 O2 N4 . -7.39(10) ?
O7 La1 O2 N4 2 -54.17(12) ?
O7 La1 O2 N4 . -92.51(12) ?
O6 N5 O4 La1 . 175.0(2) ?
O5 N5 O4 La1 . -4.26(18) ?
O9 La1 O4 N5 2 31.07(12) ?
O9 La1 O4 N5 . -151.96(13) ?
O2 La1 O4 N5 2 109.59(11) ?
O2 La1 O4 N5 . -75.04(11) ?
O5 La1 O4 N5 . 2.43(10) ?
O5 La1 O4 N5 2 132.26(12) ?
O4 La1 O4 N5 2 80.70(11) ?
O1 La1 O4 N5 2 167.69(10) ?
O1 La1 O4 N5 . -39.07(12) ?
O7 La1 O4 N5 2 -58.18(19) ?
O7 La1 O4 N5 . -113.23(12) ?
O6 N5 O5 La1 . -175.0(2) ?
O4 N5 O5 La1 . 4.27(18) ?
O9 La1 O5 N5 2 -153.38(12) ?
O9 La1 O5 N5 . 21.68(11) ?
O2 La1 O5 N5 2 -114.76(11) ?
O2 La1 O5 N5 . 77.40(11) ?
O5 La1 O5 N5 2 -48.26(10) ?
O4 La1 O5 N5 . -2.39(10) ?
O4 La1 O5 N5 2 -83.30(11) ?
O1 La1 O5 N5 2 -52.03(19) ?
O1 La1 O5 N5 . 130.53(11) ?
O7 La1 O5 N5 2 159.45(10) ?
O7 La1 O5 N5 . 100.81(11) ?
O8 N6 O7 La1 . 180.0 ?
O7 N6 O7 La1 2 0.0 ?
O9 La1 O7 N6 2 17.68(10) ?
O9 La1 O7 N6 . -163.14(10) ?
O2 La1 O7 N6 2 -52.00(9) ?
O2 La1 O7 N6 . 122.71(9) ?
O5 La1 O7 N6 . 99.86(8) ?
O5 La1 O7 N6 2 -116.98(8) ?
O4 La1 O7 N6 . 160.22(7) ?
O4 La1 O7 N6 2 -67.52(17) ?
O1 La1 O7 N6 2 -88.45(9) ?
O1 La1 O7 N6 . 72.07(8) ?
O7 La1 O7 N6 2 0.0 ?
C1 C2 C3 N2 . 85.3(2) y
C2 C3 N2 C4 . -54.1(2) y
C3 N2 C4 C5 . -16.1(3) y
N2 C4 C5 N1 . 76.5(2) y
C4 C5 N1 C1 . -81.6(2) y
C5 N1 C1 C2 . 60.2(2) y
N1 C1 C2 C3 . -67.0(2) y
